data_2023137
loop_
_publ_author_name
'Valdez, Nichole'
'Nagel, Eric'
'Redline, Erica'
'Rodriguez, Mark'
'Staiger, Chad'
'Dugger, Jason'
'Foster, Jeffrey'

_publ_section_title
;
 Synthesis and crystal structure of
 2,9-diamino-5,6,11,12-tetrahydrodibenzo[a,e]cyclooctene
;
_journal_coeditor_code VM2301
_journal_issue 6
_journal_name_full 'Acta Crystallographica Section E Crystallographic Communications'
_journal_paper_doi 10.1107/S2056989024004468
_journal_volume 80
_journal_year 2024
_chemical_absolute_configuration unk
_chemical_formula_iupac 'C16 H18 N2'
_chemical_formula_moiety 'C16 H18 N2'
_chemical_formula_sum 'C16 H18 N2'
_chemical_formula_weight 238.32
_chemical_name_systematic
;
2,9-Diamino-5,6,11,12-tetrahydrodibenzo[a,e][8]annulene
;
_space_group_crystal_system orthorhombic
_space_group_IT_number 33
_space_group_name_Hall 'P 2c -2n'
_space_group_name_H-M_alt 'P n a 21'
_atom_sites_solution_hydrogens mixed
_atom_sites_solution_primary shelXT
_audit_creation_method
;
Olex2 1.5
(compiled 2022.04.07 svn.rca3783a0 for OlexSys, GUI svn.r6498)
;
_cell_angle_alpha 90
_cell_angle_beta 90
_cell_angle_gamma 90
_cell_formula_units_Z 4
_cell_length_a 8.8641(3)
_cell_length_b 22.0075(6)
_cell_length_c 6.2771(2)
_cell_measurement_reflns_used 8510
_cell_measurement_temperature 100.00
_cell_measurement_theta_max 73.601
_cell_measurement_theta_min 4.018
_cell_volume 1224.52(7)
_computing_cell_refinement
;
SAINT V8.40A (Bruker, 2019)
;
_computing_data_collection
;
APEX2 (Bruker, 2019)
;
_computing_data_reduction
;
SAINT V8.40A (Bruker, 2019)
;
_computing_molecular_graphics
;
Olex2 1.5 (Dolomanov <i>et al.</i>,  2009)
;
_computing_publication_material
;
Olex2 1.5 (Dolomanov <i>et al.</i>,  2009)
;
_computing_structure_refinement
;
SHELXL  (Sheldrick, 2015b)
;
_computing_structure_solution
;
<i>SHELXT</i>  (Sheldrick, 2015a)
;
_diffrn_ambient_temperature 100.00
_diffrn_measured_fraction_theta_full 0.996
_diffrn_measured_fraction_theta_max 0.996
_diffrn_measurement_device_type 'Bruker APEXII CCD'
_diffrn_measurement_method '\f and \w scans'
_diffrn_radiation_type CuK\a
_diffrn_radiation_wavelength 1.54178
_diffrn_reflns_av_R_equivalents 0.1179
_diffrn_reflns_av_unetI/netI 0.0372
_diffrn_reflns_limit_h_max 10
_diffrn_reflns_limit_h_min -10
_diffrn_reflns_limit_k_max 25
_diffrn_reflns_limit_k_min -25
_diffrn_reflns_limit_l_max 7
_diffrn_reflns_limit_l_min -6
_diffrn_reflns_number 39813
_diffrn_reflns_theta_full 65.014
_diffrn_reflns_theta_max 65.014
_diffrn_reflns_theta_min 4.017
_diffrn_source_current 1.0
_diffrn_source_power 0.05
_diffrn_source_voltage 50.0
_diffrn_standards_number 0
_exptl_absorpt_coefficient_mu 0.587
_exptl_absorpt_correction_T_max 0.7538
_exptl_absorpt_correction_T_min 0.4588
_exptl_absorpt_correction_type multi-scan
_exptl_absorpt_process_details
;
(SADABS; Krause <i>et al.</i>,  2015)
;
_exptl_crystal_colour 'clear light green'
_exptl_crystal_density_diffrn 1.293
_exptl_crystal_description needle
_exptl_crystal_F_000 512
_exptl_crystal_size_max 0.1
_exptl_crystal_size_mid 0.1
_exptl_crystal_size_min 0.01
_refine_diff_density_max 0.182
_refine_diff_density_min -0.223
_refine_ls_abs_structure_details
;
 Refined as an inversion twin
;
_refine_ls_abs_structure_Flack 0.3(12)
_refine_ls_extinction_method none
_refine_ls_goodness_of_fit_ref 1.081
_refine_ls_hydrogen_treatment mixed
_refine_ls_matrix_type full
_refine_ls_number_parameters 173
_refine_ls_number_reflns 2060
_refine_ls_number_restraints 172
_refine_ls_restrained_S_all 1.038
_refine_ls_R_factor_all 0.0593
_refine_ls_R_factor_gt 0.0459
_refine_ls_shift/su_max 0.000
_refine_ls_shift/su_mean 0.000
_refine_ls_structure_factor_coef Fsqd
_refine_ls_weighting_details 'w=1/[\s^2^(Fo^2^)+(0.0353P)^2^+0.9951P] where P=(Fo^2^+2Fc^2^)/3'
_refine_ls_weighting_scheme calc
_refine_ls_wR_factor_gt 0.0982
_refine_ls_wR_factor_ref 0.1063
_reflns_number_gt 1781
_reflns_number_total 2060
_reflns_threshold_expression 'I > 2\s(I)'
_cod_data_source_file vm2301.cif
_cod_data_source_block I
_cod_database_code 2023137
_shelx_space_group_comment
;
The symmetry employed for this shelxl refinement is uniquely defined
by the following loop, which should always be used as a source of
symmetry information in preference to the above space-group names.
They are only intended as comments.
;
_shelx_estimated_absorpt_t_min 0.944
_shelx_estimated_absorpt_t_max 0.994

loop_
_space_group_symop_operation_xyz
'x, y, z'
'-x, -y, z+1/2'
'x+1/2, -y+1/2, z'
'-x+1/2, y+1/2, z+1/2'

loop_
_atom_site_type_symbol
_atom_site_label
_atom_site_fract_x
_atom_site_fract_y
_atom_site_fract_z
_atom_site_U_iso_or_equiv
_atom_site_adp_type
_atom_site_calc_flag
_atom_site_occupancy
_atom_site_disorder_assembly
_atom_site_disorder_group
N N1 0.8644(4) 0.33304(16) 0.4674(6) 0.0276(8) Uani d 1 . .
H H1A 0.855(5) 0.325(2) 0.332(4) 0.058(18) Uiso d 1 . .
H H1B 0.950(4) 0.321(2) 0.516(7) 0.052(16) Uiso d 1 . .
N N2 0.3459(4) 0.76938(14) 0.2091(6) 0.0295(9) Uani d 1 . .
H H2A 0.293746 0.748604 0.114219 0.035 Uiso d 1 . .
H H2B 0.284518 0.793724 0.279538 0.035 Uiso d 1 . .
C C11 0.7832(4) 0.43707(17) 0.3906(6) 0.0205(9) Uani d 1 . .
H H11 0.750058 0.424326 0.253757 0.025 Uiso calc 1 . .
C C12 0.7645(4) 0.49766(16) 0.4496(6) 0.0181(8) Uani d 1 . .
C C13 0.8118(4) 0.51680(17) 0.6518(6) 0.0186(8) Uani d 1 . .
C C14 0.8763(4) 0.47369(16) 0.7896(7) 0.0211(8) Uani d 1 . .
H H14 0.908901 0.485974 0.927203 0.025 Uiso calc 1 . .
C C15 0.8932(4) 0.41367(17) 0.7284(7) 0.0228(9) Uani d 1 . .
H H15 0.935284 0.385279 0.825644 0.027 Uiso calc 1 . .
C C16 0.8497(4) 0.39431(17) 0.5276(7) 0.0217(9) Uani d 1 . .
C C31 0.6953(4) 0.54170(17) 0.2940(6) 0.0195(8) Uani d 1 . .
H H31A 0.692418 0.522457 0.151541 0.023 Uiso calc 1 . .
H H31B 0.760925 0.577985 0.284019 0.023 Uiso calc 1 . .
C C32 0.5330(4) 0.56256(16) 0.3539(6) 0.0192(8) Uani d 1 . .
H H32A 0.467057 0.556422 0.228475 0.023 Uiso calc 1 . .
H H32B 0.495208 0.535789 0.468896 0.023 Uiso calc 1 . .
C C33 0.7993(4) 0.58216(16) 0.7233(7) 0.0214(8) Uani d 1 . .
H H33A 0.836432 0.608605 0.606980 0.026 Uiso calc 1 . .
H H33B 0.866689 0.588157 0.847236 0.026 Uiso calc 1 . .
C C34 0.6377(4) 0.60340(17) 0.7861(6) 0.0217(8) Uani d 1 . .
H H34A 0.572848 0.567063 0.802213 0.026 Uiso calc 1 . .
H H34B 0.642990 0.623702 0.926614 0.026 Uiso calc 1 . .
C C21 0.4468(4) 0.66922(16) 0.2906(7) 0.0205(8) Uani d 1 . .
H H21 0.418445 0.656557 0.151499 0.025 Uiso calc 1 . .
C C22 0.5171(4) 0.62758(17) 0.4262(6) 0.0182(8) Uani d 1 . .
C C23 0.5629(4) 0.64650(17) 0.6289(6) 0.0213(8) Uani d 1 . .
C C24 0.5334(5) 0.70611(17) 0.6907(7) 0.0269(9) Uani d 1 . .
H H24 0.564002 0.719258 0.828207 0.032 Uiso calc 1 . .
C C25 0.4600(5) 0.74720(19) 0.5557(7) 0.0287(10) Uani d 1 . .
H H25 0.439745 0.787438 0.602401 0.034 Uiso calc 1 . .
C C26 0.4170(4) 0.72879(17) 0.3533(7) 0.0235(9) Uani d 1 . .

loop_
_atom_site_aniso_label
_atom_site_aniso_U_11
_atom_site_aniso_U_22
_atom_site_aniso_U_33
_atom_site_aniso_U_12
_atom_site_aniso_U_13
_atom_site_aniso_U_23
N1 0.0259(19) 0.0224(18) 0.034(2) 0.0023(15) 0.0022(17) -0.0011(16)
N2 0.0270(18) 0.0243(18) 0.037(2) 0.0035(14) -0.0119(16) 0.0037(15)
C11 0.0109(18) 0.026(2) 0.025(2) -0.0010(15) -0.0004(15) 0.0018(16)
C12 0.0108(17) 0.0217(19) 0.022(2) 0.0020(15) 0.0000(16) 0.0021(16)
C13 0.0106(17) 0.0234(18) 0.022(2) 0.0013(15) 0.0018(16) -0.0004(16)
C14 0.0129(17) 0.027(2) 0.023(2) -0.0011(15) 0.0004(16) 0.0019(17)
C15 0.0153(18) 0.027(2) 0.026(2) 0.0022(16) 0.0008(17) 0.0042(18)
C16 0.0179(19) 0.0185(19) 0.029(2) 0.0003(15) 0.0041(17) 0.0010(17)
C31 0.0152(18) 0.0242(19) 0.019(2) 0.0001(15) -0.0003(16) -0.0019(16)
C32 0.0140(17) 0.0197(19) 0.024(2) -0.0009(14) -0.0024(16) -0.0010(15)
C33 0.0175(18) 0.0240(19) 0.023(2) -0.0017(15) 0.0000(17) -0.0019(16)
C34 0.0232(19) 0.0210(18) 0.021(2) 0.0029(16) -0.0043(17) -0.0023(16)
C21 0.0157(18) 0.0207(18) 0.025(2) -0.0007(15) -0.0031(17) 0.0004(16)
C22 0.0141(18) 0.0189(19) 0.022(2) -0.0010(14) 0.0011(16) 0.0018(15)
C23 0.0186(19) 0.0215(19) 0.024(2) 0.0000(15) -0.0030(17) -0.0006(16)
C24 0.031(2) 0.023(2) 0.027(2) 0.0030(18) -0.0071(17) -0.0039(18)
C25 0.032(2) 0.022(2) 0.032(3) 0.0022(18) -0.0055(19) -0.0045(18)
C26 0.0185(19) 0.0217(19) 0.030(2) -0.0010(16) -0.0073(17) 0.0034(17)

loop_
_atom_type_symbol
_atom_type_description
_atom_type_scat_dispersion_real
_atom_type_scat_dispersion_imag
_atom_type_scat_source
C C 0.0181 0.0091 'International Tables Vol C Tables 4.2.6.8 and 6.1.1.4'
H H 0.0000 0.0000 'International Tables Vol C Tables 4.2.6.8 and 6.1.1.4'
N N 0.0311 0.0180 'International Tables Vol C Tables 4.2.6.8 and 6.1.1.4'

loop_
_geom_angle_atom_site_label_1
_geom_angle_atom_site_label_2
_geom_angle_atom_site_label_3
_geom_angle_site_symmetry_1
_geom_angle_site_symmetry_3
_geom_angle
_geom_angle_publ_flag
H1A N1 H1B . . 111(4) ?
C16 N1 H1A . . 116(3) ?
C16 N1 H1B . . 107(3) ?
H2A N2 H2B . . 109.3 ?
C26 N2 H2A . . 109.7 ?
C26 N2 H2B . . 109.6 ?
C12 C11 H11 . . 119.1 ?
C12 C11 C16 . . 121.9(4) ?
C16 C11 H11 . . 119.1 ?
C11 C12 C13 . . 119.5(4) ?
C11 C12 C31 . . 119.5(4) ?
C13 C12 C31 . . 121.0(3) ?
C12 C13 C14 . . 118.4(4) ?
C12 C13 C33 . . 122.2(3) ?
C14 C13 C33 . . 119.3(3) ?
C13 C14 H14 . . 119.4 ?
C15 C14 C13 . . 121.1(4) ?
C15 C14 H14 . . 119.4 ?
C14 C15 H15 . . 119.5 ?
C14 C15 C16 . . 121.1(4) ?
C16 C15 H15 . . 119.5 ?
C11 C16 N1 . . 121.1(4) ?
C15 C16 N1 . . 120.9(4) ?
C15 C16 C11 . . 117.9(3) ?
C12 C31 H31A . . 108.7 ?
C12 C31 H31B . . 108.7 ?
C12 C31 C32 . . 114.2(3) ?
H31A C31 H31B . . 107.6 ?
C32 C31 H31A . . 108.7 ?
C32 C31 H31B . . 108.7 ?
C31 C32 H32A . . 108.3 ?
C31 C32 H32B . . 108.3 ?
H32A C32 H32B . . 107.4 ?
C22 C32 C31 . . 116.1(3) ?
C22 C32 H32A . . 108.3 ?
C22 C32 H32B . . 108.3 ?
C13 C33 H33A . . 108.4 ?
C13 C33 H33B . . 108.4 ?
C13 C33 C34 . . 115.4(3) ?
H33A C33 H33B . . 107.5 ?
C34 C33 H33A . . 108.4 ?
C34 C33 H33B . . 108.4 ?
C33 C34 H34A . . 108.5 ?
C33 C34 H34B . . 108.5 ?
H34A C34 H34B . . 107.5 ?
C23 C34 C33 . . 115.1(3) ?
C23 C34 H34A . . 108.5 ?
C23 C34 H34B . . 108.5 ?
C22 C21 H21 . . 119.0 ?
C26 C21 H21 . . 119.0 ?
C26 C21 C22 . . 121.9(4) ?
C21 C22 C32 . . 118.7(3) ?
C21 C22 C23 . . 119.2(3) ?
C23 C22 C32 . . 121.9(3) ?
C22 C23 C34 . . 122.1(3) ?
C24 C23 C34 . . 119.3(4) ?
C24 C23 C22 . . 118.6(4) ?
C23 C24 H24 . . 119.1 ?
C23 C24 C25 . . 121.8(4) ?
C25 C24 H24 . . 119.1 ?
C24 C25 H25 . . 120.2 ?
C26 C25 C24 . . 119.6(4) ?
C26 C25 H25 . . 120.2 ?
C21 C26 N2 . . 119.7(4) ?
C25 C26 N2 . . 121.5(4) ?
C25 C26 C21 . . 118.8(4) ?

loop_
_geom_bond_atom_site_label_1
_geom_bond_atom_site_label_2
_geom_bond_site_symmetry_2
_geom_bond_distance
_geom_bond_publ_flag
N1 H1A . 0.87(2) ?
N1 H1B . 0.86(2) ?
N1 C16 . 1.406(5) ?
N2 H2A . 0.8817 ?
N2 H2B . 0.8824 ?
N2 C26 . 1.419(5) ?
C11 H11 . 0.9500 ?
C11 C12 . 1.394(5) ?
C11 C16 . 1.404(5) ?
C12 C13 . 1.401(5) ?
C12 C31 . 1.506(5) ?
C13 C14 . 1.406(5) ?
C13 C33 . 1.511(5) ?
C14 H14 . 0.9500 ?
C14 C15 . 1.384(5) ?
C15 H15 . 0.9500 ?
C15 C16 . 1.385(6) ?
C31 H31A . 0.9900 ?
C31 H31B . 0.9900 ?
C31 C32 . 1.556(5) ?
C32 H32A . 0.9900 ?
C32 H32B . 0.9900 ?
C32 C22 . 1.508(5) ?
C33 H33A . 0.9900 ?
C33 H33B . 0.9900 ?
C33 C34 . 1.557(5) ?
C34 H34A . 0.9900 ?
C34 H34B . 0.9900 ?
C34 C23 . 1.520(5) ?
C21 H21 . 0.9500 ?
C21 C22 . 1.398(5) ?
C21 C26 . 1.394(5) ?
C22 C23 . 1.399(6) ?
C23 C24 . 1.393(5) ?
C24 H24 . 0.9500 ?
C24 C25 . 1.400(6) ?
C25 H25 . 0.9500 ?
C25 C26 . 1.387(6) ?

loop_
_geom_hbond_atom_site_label_D
_geom_hbond_atom_site_label_H
_geom_hbond_atom_site_label_A
_geom_hbond_site_symmetry_A
_geom_hbond_distance_DH
_geom_hbond_distance_HA
_geom_hbond_distance_DA
_geom_hbond_angle_DHA
_geom_hbond_publ_flag
N1 H1B N2 4_645 0.86(4) 2.46(4) 3.295(5) 165(4) y
N2 H2A N1 2_664 0.88 2.46 3.295(5) 159 y
N2 H2B Cg2 4_465 0.88 2.96 3.742(4) 149 y
C14 H14 Cg1 2_765 0.95 2.84 3.572(4) 135 y
C32 H32A Cg1 2_664 0.99 2.78 3.640(4) 145 y

loop_
_geom_torsion_atom_site_label_1
_geom_torsion_atom_site_label_2
_geom_torsion_atom_site_label_3
_geom_torsion_atom_site_label_4
_geom_torsion_site_symmetry_1
_geom_torsion_site_symmetry_2
_geom_torsion_site_symmetry_3
_geom_torsion_site_symmetry_4
_geom_torsion
_geom_torsion_publ_flag
C11 C12 C13 C14 . . . . -0.3(5) ?
C11 C12 C13 C33 . . . . 178.1(3) ?
C11 C12 C31 C32 . . . . 108.7(4) ?
C12 C11 C16 N1 . . . . 178.4(3) ?
C12 C11 C16 C15 . . . . 1.8(5) ?
C12 C13 C14 C15 . . . . 0.0(5) ?
C12 C13 C33 C34 . . . . 76.1(5) ?
C12 C31 C32 C22 . . . . 109.5(4) ?
C13 C12 C31 C32 . . . . -71.9(4) ?
C13 C14 C15 C16 . . . . 1.3(5) ?
C13 C33 C34 C23 . . . . -107.9(4) ?
C14 C13 C33 C34 . . . . -105.6(4) ?
C14 C15 C16 N1 . . . . -178.8(3) ?
C14 C15 C16 C11 . . . . -2.1(5) ?
C16 C11 C12 C13 . . . . -0.6(5) ?
C16 C11 C12 C31 . . . . 178.8(3) ?
C31 C12 C13 C14 . . . . -179.7(3) ?
C31 C12 C13 C33 . . . . -1.3(5) ?
C31 C32 C22 C21 . . . . 108.3(4) ?
C31 C32 C22 C23 . . . . -75.3(4) ?
C32 C22 C23 C34 . . . . 2.6(5) ?
C32 C22 C23 C24 . . . . -174.8(4) ?
C33 C13 C14 C15 . . . . -178.4(3) ?
C33 C34 C23 C22 . . . . 68.8(5) ?
C33 C34 C23 C24 . . . . -113.8(4) ?
C34 C23 C24 C25 . . . . -177.7(4) ?
C21 C22 C23 C34 . . . . 179.0(3) ?
C21 C22 C23 C24 . . . . 1.6(5) ?
C22 C21 C26 N2 . . . . 179.7(3) ?
C22 C21 C26 C25 . . . . 0.7(6) ?
C22 C23 C24 C25 . . . . -0.2(6) ?
C23 C24 C25 C26 . . . . -1.0(6) ?
C24 C25 C26 N2 . . . . -178.3(4) ?
C24 C25 C26 C21 . . . . 0.7(6) ?
C26 C21 C22 C32 . . . . 174.7(3) ?
C26 C21 C22 C23 . . . . -1.9(5) ?

loop_
_twin_individual_id
_twin_individual_mass_fraction_refined
1 0.7(12)
2 0.3(12)
